data_1567263
loop_
_publ_author_name
'Popov, D. Yu.'
'Kavun, V. Ya.'
'Antokhina, T. F.'
'Gerasimenko, A. V.'
'Sergienko, V. I.'

_publ_section_title
;
 Crystal Structure of NH4NaTiF6 and Internal Mobility of the Complex
 Anions
;
_journal_issue 12
_journal_name_full 'Russian Journal of Coordination Chemistry'
_journal_page_first 831
_journal_page_last 834
_journal_paper_doi 10.1023/A:1013031126720
_journal_volume 27
_journal_year 2001
_chemical_formula_moiety 'F6 H4 N Na Ti'
_chemical_formula_sum 'F6 H4 N Na Ti'
_chemical_formula_weight 202.89
_chemical_name_systematic
;
Ammonium sodium hexafluorotitanate
;
_space_group_crystal_system orthorhombic
_space_group_IT_number 60
_space_group_name_Hall '-P 2n 2ab'
_space_group_name_H-M_alt 'P b c n'
_symmetry_Int_Tables_number 60
_symmetry_space_group_name_H-M 'P b c n'
_audit_creation_method 'manually at INEOS RAS'
_cell_angle_alpha 90
_cell_angle_beta 90
_cell_angle_gamma 90
_cell_formula_units_Z 8
_cell_length_a 8.034(2)
_cell_length_b 12.953(3)
_cell_length_c 10.755(3)
_cell_volume 1119.2(5)
_diffrn_ambient_temperature 295
_diffrn_radiation_probe x-ray
_diffrn_radiation_type MoK\a
_exptl_crystal_density_diffrn 2.41
_refine_ls_R_factor_gt 0.045
_refine_ls_wR_factor_ref 0.040
_cod_data_source_file R32old.cif
_cod_data_source_block compound_R32old
_cod_original_cell_volume 1119.21
_cod_database_code 1567263

loop_
_symmetry_equiv_pos_site_id
_symmetry_equiv_pos_as_xyz
1 x,y,z
2 1/2-x,1/2-y,1/2+z
3 -x,y,1/2-z
4 1/2+x,1/2-y,-z
5 -x,-y,-z
6 -1/2+x,-1/2+y,-1/2-z
7 x,-y,-1/2+z
8 -1/2-x,-1/2+y,z

loop_
_atom_site_label
_atom_site_type_symbol
_atom_site_fract_x
_atom_site_fract_y
_atom_site_fract_z
_atom_site_U_iso_or_equiv
Ti Ti 0.24902(6) 0.36625(3) 0.42476(5) 0.0136
N(1) N 0.5 0.1175(3) 0.2500 0.0310
N(2) N 0 0.0755(3) 0.2500 0.0238
Na Na 0.2528(1) 0.8560(1) 0.0757(1) 0.0205
F(1) F 0.7881(2) 0.4195(2) 0.2322(2) 0.0302
F(2) F 0.7809(2) 0.1809(1) 0.4115(2) 0.0247
F(3) F 0.5280(2) 0.1192(2) 0.5352(2) 0.0310
F(4) F 0.9709(2) 0.1516(2) 0.6105(2) 0.0311
F(5) F 0.7958(2) 0.16(2) 0.5219(2) 0.0354
F(6) F 0.7164(2) 0.2702(1) 0.6244(2) 0.0262
